data_7012960
loop_
_publ_author_name
'Hesford, Matthew J.'
'Levason, William'
'Matthews, Melissa L.'
'Orchard, Simon D.'
'Reid, Gillian'

_publ_section_title
;
 Synthesis, characterisation and coordinating properties of the small
 ring S2Te-donor macrocycles [9]aneS2Te, [11]aneS2Te and [12]aneS2Te
;
_journal_issue 12
_journal_name_full 'Dalton Transactions'
_journal_page_first 2434
_journal_paper_doi 10.1039/b302985a
_journal_year 2003
_chemical_compound_source CH2Cl2/CHCl3
_chemical_formula_moiety 'C9 H18 I2 S2 Te '
_chemical_formula_structural '[12]aneS2TeI2'
_chemical_formula_sum 'C9 H18 I2 S2 Te'
_chemical_formula_weight 571.77
_space_group_IT_number 14
_symmetry_cell_setting monoclinic
_symmetry_Int_Tables_number 14
_symmetry_space_group_name_Hall '-P 2ybc'
_symmetry_space_group_name_H-M 'P 1 21/c 1'
_cell_angle_alpha 90
_cell_angle_beta 94.309(2)
_cell_angle_gamma 90
_cell_formula_units_Z 4
_cell_length_a 10.4800(3)
_cell_length_b 8.5703(3)
_cell_length_c 16.6779(5)
_cell_measurement_reflns_used 0
_cell_measurement_temperature 120.0(1)
_cell_measurement_theta_max 0.0
_cell_measurement_theta_min 0.0
_cell_volume 1493.72(8)
_computing_cell_refinement 'Nonius CCD Diffractometer Control'
_computing_data_collection 'Nonius CCD Diffractometer Control'
_computing_data_reduction 'teXsan for Windows version 1.06 (MSC, 1997-1999)'
_computing_publication_material 'teXsan for Windows version 1.06 (MSC, 1997-1999)'
_computing_structure_refinement 'teXsan for Windows version 1.06 (MSC, 1997-1999)'
_computing_structure_solution
;
DIRDIF92 PATTY (Beurskens, 1992)
;
_diffrn_ambient_temperature 120.0(1)
_diffrn_measurement_device 'Nonius Kappa CCD'
_diffrn_measurement_method -
_diffrn_orient_matrix_UB_11 0.00000
_diffrn_orient_matrix_UB_12 0.00000
_diffrn_orient_matrix_UB_13 0.00000
_diffrn_orient_matrix_UB_21 0.00000
_diffrn_orient_matrix_UB_22 0.00000
_diffrn_orient_matrix_UB_23 0.00000
_diffrn_orient_matrix_UB_31 0.00000
_diffrn_orient_matrix_UB_32 0.00000
_diffrn_orient_matrix_UB_33 0.00000
_diffrn_radiation_detector 'mercury CCD'
_diffrn_radiation_monochromator graphite
_diffrn_radiation_source 'Nonius rotating anode'
_diffrn_radiation_type 'Mo K\a'
_diffrn_radiation_wavelength 0.71073
_diffrn_reflns_av_R_equivalents 0.06911
_diffrn_reflns_av_sigmaI/netI 0.119
_diffrn_reflns_limit_h_max 13
_diffrn_reflns_limit_h_min -13
_diffrn_reflns_limit_k_max 10
_diffrn_reflns_limit_k_min -11
_diffrn_reflns_limit_l_max 19
_diffrn_reflns_limit_l_min -21
_diffrn_reflns_number 11927
_diffrn_reflns_reduction_process 'Lp corrections applied'
_diffrn_reflns_theta_max 27.47
_diffrn_reflns_theta_min 3.02
_diffrn_standards_decay_% 0.00
_diffrn_standards_interval_count 0
_diffrn_standards_number 0
_exptl_absorpt_coefficient_mu 6.3749
_exptl_absorpt_correction_type multi-scan
_exptl_crystal_colour orange
_exptl_crystal_density_diffrn 2.542
_exptl_crystal_density_meas ?
_exptl_crystal_description plate
_exptl_crystal_F_000 1572.00
_exptl_crystal_size_max 0.24
_exptl_crystal_size_mid 0.20
_exptl_crystal_size_min 0.06
_refine_diff_density_max 1.96
_refine_diff_density_min -2.22
_refine_ls_abs_structure_details -
_refine_ls_abs_structure_Flack -
_refine_ls_extinction_coef -
_refine_ls_extinction_method none
_refine_ls_goodness_of_fit_all 1.505
_refine_ls_goodness_of_fit_ref 1.500
_refine_ls_hydrogen_treatment noref
_refine_ls_matrix_type full
_refine_ls_number_constraints 0
_refine_ls_number_parameters 122
_refine_ls_number_reflns 2701
_refine_ls_number_restraints 0
_refine_ls_R_factor_all 0.0563
_refine_ls_R_factor_gt 0.0560
_refine_ls_shift/su_max 0.0000
_refine_ls_shift/su_mean 0.0000
_refine_ls_structure_factor_coef F
_refine_ls_weighting_details 'w = 1/[\s^2^(Fo)]'
_refine_ls_weighting_scheme sigma
_refine_ls_wR_factor_all 0.0700
_refine_ls_wR_factor_ref 0.0700
_reflns_number_gt 2701
_reflns_number_total 3494
_reflns_threshold_expression I>2.00\s(I)
_cod_data_source_file b302985a.txt
_cod_data_source_block 02mlm021
_cod_depositor_comments
;
The following automatic conversions were performed:
'_exptl_absorpt_correction_type' value 'multiscan' changed to 'multi-scan'
according to '/home/saulius/struct/CIF-dictionaries/cif_core.dic'
dictionary named 'cif_core.dic' version 2.4.1 from 2010-06-29.

Automatic conversion script
Id: cif_fix_enum 1527 2010-12-29 10:47:43Z saulius 
;
_cod_original_cell_volume 1493.72(7)
_cod_original_sg_symbol_H-M 'P 21/c     '
_cod_original_formula_sum 'C9 H18 I2 S2 Te '
_cod_database_code 7012960

loop_
_symmetry_equiv_pos_as_xyz
'   +x,   +y,   +z'
'   -x,1/2+y,1/2-z'
'   -x,   -y,   -z'
'   +x,1/2-y,1/2+z'

loop_
_atom_site_label
_atom_site_fract_x
_atom_site_fract_y
_atom_site_fract_z
_atom_site_U_iso_or_equiv
_atom_site_occupancy
_atom_site_refinement_flags
_atom_site_adp_type
_atom_site_calc_flag
_atom_site_calc_attached_atom
I(1) 0.53075(5) 0.13869(7) 0.22182(3) 0.0189(2) 1.000 . Uani d ?
I(2) -0.00655(5) 0.00105(6) 0.13988(3) 0.0182(2) 1.000 . Uani d ?
Te(1) 0.26313(5) 0.07552(6) 0.17695(3) 0.0117(1) 1.000 . Uani d ?
S(1) 0.2507(2) 0.3487(2) -0.10307(11) 0.0164(5) 1.000 . Uani d ?
S(2) 0.2543(2) 0.6545(2) 0.08937(11) 0.0149(5) 1.000 . Uani d ?
C(1) 0.2780(8) 0.0918(10) 0.0470(4) 0.016(2) 1.000 . Uani d ?
C(2) 0.3883(8) 0.1840(10) 0.0188(4) 0.018(2) 1.000 . Uani d ?
C(3) 0.3736(8) 0.2064(10) -0.0723(4) 0.017(2) 1.000 . Uani d ?
C(4) 0.3396(8) 0.5289(10) -0.0804(5) 0.017(2) 1.000 . Uani d ?
C(5) 0.2484(7) 0.6661(9) -0.0766(4) 0.013(2) 1.000 . Uiso d ?
C(6) 0.1628(7) 0.6542(10) -0.0075(5) 0.015(2) 1.000 . Uani d ?
C(7) 0.1325(8) 0.5779(9) 0.1509(5) 0.016(2) 1.000 . Uani d ?
C(8) 0.1195(8) 0.3989(9) 0.1459(5) 0.017(2) 1.000 . Uani d ?
C(9) 0.2333(8) 0.3228(9) 0.1899(4) 0.014(2) 1.000 . Uani d ?
H(1) 0.2014 0.1385 0.0242 0.020 1.000 . Uiso c ?
H(2) 0.2846 -0.0114 0.0270 0.020 1.000 . Uiso c ?
H(3) 0.3910 0.2833 0.0442 0.021 1.000 . Uiso c ?
H(4) 0.4658 0.1296 0.0329 0.021 1.000 . Uiso c ?
H(5) 0.3513 0.1091 -0.0969 0.021 1.000 . Uiso c ?
H(6) 0.4530 0.2410 -0.0899 0.021 1.000 . Uiso c ?
H(7) 0.3875 0.5183 -0.0300 0.021 1.000 . Uiso c ?
H(8) 0.3963 0.5475 -0.1212 0.021 1.000 . Uiso c ?
H(9) 0.2972 0.7593 -0.0704 0.016 1.000 . Uiso c ?
H(10) 0.1959 0.6704 -0.1256 0.016 1.000 . Uiso c ?
H(11) 0.1152 0.5599 -0.0128 0.018 1.000 . Uiso c ?
H(12) 0.1057 0.7404 -0.0098 0.018 1.000 . Uiso c ?
H(13) 0.0525 0.6233 0.1333 0.020 1.000 . Uiso c ?
H(14) 0.1542 0.6062 0.2053 0.020 1.000 . Uiso c ?
H(15) 0.0439 0.3676 0.1696 0.020 1.000 . Uiso c ?
H(16) 0.1146 0.3675 0.0911 0.020 1.000 . Uiso c ?
H(17) 0.2270 0.3421 0.2456 0.016 1.000 . Uiso c ?
H(18) 0.3073 0.3733 0.1727 0.016 1.000 . Uiso c ?

loop_
_atom_site_aniso_label
_atom_site_aniso_U_11
_atom_site_aniso_U_22
_atom_site_aniso_U_33
_atom_site_aniso_U_12
_atom_site_aniso_U_13
_atom_site_aniso_U_23
I(1) 0.0205(3) 0.0168(3) 0.0197(3) 0.0033(2) 0.0026(2) 0.0028(2)
I(2) 0.0203(3) 0.0126(3) 0.0225(3) -0.0014(2) 0.0064(2) 0.0011(2)
Te(1) 0.0166(3) 0.0074(3) 0.0116(3) 0.0004(2) 0.0036(2) 0.0021(2)
S(1) 0.0216(11) 0.0124(10) 0.0152(9) 0.0001(8) 0.0008(8) 0.0007(8)
S(2) 0.0180(11) 0.0110(10) 0.0156(9) -0.0023(8) 0.0017(8) 0.0035(8)
C(1) 0.026(5) 0.013(4) 0.010(4) -0.002(4) -0.002(3) -0.004(3)
C(2) 0.022(5) 0.022(5) 0.009(3) 0.002(4) 0.008(3) 0.006(3)
C(3) 0.024(4) 0.014(4) 0.016(4) 0.002(4) 0.015(3) -0.004(3)
C(4) 0.014(4) 0.015(4) 0.022(4) 0.005(3) 0.003(3) -0.004(3)
C(6) 0.009(4) 0.018(4) 0.018(4) 0.004(3) 0.002(3) 0.007(3)
C(7) 0.026(5) 0.006(4) 0.018(4) 0.003(4) 0.008(3) -0.002(3)
C(8) 0.021(5) 0.008(4) 0.023(4) 0.000(3) 0.013(3) 0.006(3)
C(9) 0.021(4) 0.005(4) 0.015(4) -0.002(3) 0.005(3) -0.007(3)

loop_
_atom_type_symbol
_atom_type_oxidation_number
_atom_type_number_in_cell
_atom_type_scat_dispersion_real
_atom_type_scat_dispersion_imag
_atom_type_scat_source
C 0 54 0.002 0.002
;International Tables for Crystallography
(1992, Vol. C, Table 6.1.1.2)
;
H 0 108 0.000 0.000
;International Tables for Crystallography
(1992, Vol. C, Table 6.1.1.2)
;
S 0 12 0.110 0.124
;International Tables for Crystallography
(1992, Vol. C, Table 6.1.1.2)
;
Te 0 6 -0.772 1.675
;International Tables for Crystallography
(1992, Vol. C, Tables 4.2.6.8 and 6.1.1.1)
;
I 0 12 -0.726 1.812
;International Tables for Crystallography
(1992, Vol. C, Table 6.1.1.2)
;

loop_
_geom_angle_atom_site_label_1
_geom_angle_atom_site_label_2
_geom_angle_atom_site_label_3
_geom_angle
_geom_angle_site_symmetry_1
_geom_angle_site_symmetry_2
_geom_angle_site_symmetry_3
_geom_angle_publ_flag
I1 TE1 I2 176.77(3) . . . ?
I1 TE1 C1 96.0(3) . . . ?
I1 TE1 C9 86.3(3) . . . ?
I2 TE1 C1 86.8(3) . . . ?
I2 TE1 C9 95.2(3) . . . ?
C1 TE1 C9 93.3(4) . . . ?
C3 S1 C4 99.7(5) . . . ?
C6 S2 C7 98.9(5) . . . ?
TE1 C1 C2 117.2(6) . . . ?
TE1 C1 H1 107.5 . . . no
TE1 C1 H2 107.5 . . . no
C2 C1 H1 107.5 . . . no
C2 C1 H2 107.5 . . . no
H1 C1 H2 109.5 . . . no
C1 C2 C3 110.7(8) . . . ?
C1 C2 H3 109.1 . . . no
C1 C2 H4 109.1 . . . no
C3 C2 H3 109.2 . . . no
C3 C2 H4 109.2 . . . no
H3 C2 H4 109.4 . . . no
S1 C3 C2 112.4(6) . . . ?
S1 C3 H5 108.8 . . . no
S1 C3 H6 108.7 . . . no
C2 C3 H5 108.7 . . . no
C2 C3 H6 108.7 . . . no
H5 C3 H6 109.5 . . . no
S1 C4 C5 110.5(7) . . . ?
S1 C4 H7 109.2 . . . no
S1 C4 H8 109.2 . . . no
C5 C4 H7 109.2 . . . no
C5 C4 H8 109.2 . . . no
H7 C4 H8 109.5 . . . no
C4 C5 C6 112.9(8) . . . ?
C4 C5 H9 108.6 . . . no
C4 C5 H10 108.6 . . . no
C6 C5 H9 108.6 . . . no
C6 C5 H10 108.6 . . . no
H9 C5 H10 109.4 . . . no
S2 C6 C5 111.9(7) . . . ?
S2 C6 H11 108.9 . . . no
S2 C6 H12 108.9 . . . no
C5 C6 H11 108.9 . . . no
C5 C6 H12 108.9 . . . no
H11 C6 H12 109.4 . . . no
S2 C7 C8 113.1(6) . . . ?
S2 C7 H13 108.6 . . . no
S2 C7 H14 108.6 . . . no
C8 C7 H13 108.6 . . . no
C8 C7 H14 108.6 . . . no
H13 C7 H14 109.4 . . . no
C7 C8 C9 110.0(9) . . . ?
C7 C8 H15 109.3 . . . no
C7 C8 H16 109.3 . . . no
C9 C8 H15 109.3 . . . no
C9 C8 H16 109.3 . . . no
H15 C8 H16 109.5 . . . no
TE1 C9 C8 119.6(7) . . . ?
TE1 C9 H17 106.9 . . . no
TE1 C9 H18 106.9 . . . no
C8 C9 H17 106.9 . . . no
C8 C9 H18 106.9 . . . no
H17 C9 H18 109.5 . . . no

loop_
_geom_bond_atom_site_label_1
_geom_bond_atom_site_label_2
_geom_bond_distance
_geom_bond_site_symmetry_1
_geom_bond_site_symmetry_2
_geom_bond_publ_flag
I1 TE1 2.8990(9) . . ?
I2 TE1 2.9179(9) . . ?
TE1 C1 2.189(9) . . ?
TE1 C9 2.155(9) . . ?
S1 C3 1.819(11) . . ?
S1 C4 1.829(11) . . ?
S2 C6 1.815(10) . . ?
S2 C7 1.820(10) . . ?
C1 C2 1.50(1) . . ?
C1 H1 0.95 . . no
C1 H2 0.95 . . no
C2 C3 1.528(12) . . ?
C2 H3 0.95 . . no
C2 H4 0.95 . . no
C3 H5 0.95 . . no
C3 H6 0.95 . . no
C4 C5 1.52(1) . . ?
C4 H7 0.95 . . no
C4 H8 0.95 . . no
C5 C6 1.516(12) . . ?
C5 H9 0.95 . . no
C5 H10 0.95 . . no
C6 H11 0.95 . . no
C6 H12 0.95 . . no
C7 C8 1.54(1) . . ?
C7 H13 0.95 . . no
C7 H14 0.95 . . no
C8 C9 1.50(1) . . ?
C8 H15 0.95 . . no
C8 H16 0.95 . . no
C9 H17 0.95 . . no
C9 H18 0.95 . . no

loop_
_geom_torsion_atom_site_label_1
_geom_torsion_atom_site_label_2
_geom_torsion_atom_site_label_3
_geom_torsion_atom_site_label_4
_geom_torsion_site_symmetry_1
_geom_torsion_site_symmetry_2
_geom_torsion_site_symmetry_3
_geom_torsion_site_symmetry_4
_geom_torsion
_geom_torsion_publ_flag
I1 TE1 C1 C2 . . . . -22.7(8) no
I1 TE1 C9 C8 . . . . 156.3(7) no
I2 TE1 C1 C2 . . . . 159.0(7) no
I2 TE1 C9 C8 . . . . -26.6(7) no
TE1 C1 C2 C3 . . . . -170.9(7) no
TE1 C9 C8 C7 . . . . -168.9(6) no
S1 C3 C2 C1 . . . . 74.0(10) no
S1 C4 C5 C6 . . . . 65.6(9) no
S2 C6 C5 C4 . . . . 62.2(10) no
S2 C7 C8 C9 . . . . 72.0(9) no
C1 TE1 C9 C8 . . . . 60.5(7) no
C2 C1 TE1 C9 . . . . 63.9(8) no
C2 C3 S1 C4 . . . . 78.8(8) no
C3 S1 C4 C5 . . . . -162.8(7) no
C5 C6 S2 C7 . . . . -162.8(7) no
C6 S2 C7 C8 . . . . 80.6(8) no

loop_
_cod_related_entry_id
_cod_related_entry_database
_cod_related_entry_code
1 ChemSpider 21146155
